data_7232952
loop_
_publ_author_name
'Yang, Kai'
'Gao, Juan-Juan'
'Luo, Shi-He'
'Wu, Han-Qing'
'Pang, Chu-Ming'
'Wang, Bo-Wen'
'Chen, Xiao-Yun'
'Wang, Zhao-Yang'

_publ_section_title
;
 Quick construction of a C--N bond from arylsulfonyl hydrazides and
 Csp2--X compounds promoted by DMAP at room temperature
;
_journal_issue 35
_journal_name_full 'RSC Advances'
_journal_page_first 19917
_journal_paper_doi 10.1039/C9RA03403J
_journal_volume 9
_journal_year 2019
_chemical_formula_moiety 'C12 H14 Br N2 O3, Br'
_chemical_formula_sum 'C12 H14 Br2 N2 O3'
_chemical_formula_weight 394.07
_space_group_crystal_system monoclinic
_space_group_IT_number 14
_space_group_name_Hall '-P 2yn'
_space_group_name_H-M_alt 'P 1 21/n 1'
_symmetry_space_group_name_Hall '-P 2yn'
_symmetry_space_group_name_H-M 'P 1 21/n 1'
_atom_sites_solution_hydrogens mixed
_atom_sites_solution_primary dual
_audit_block_doi 10.5517/ccdc.csd.cc21990p
_audit_creation_date 2018-11-11
_audit_creation_method
;
Olex2 1.2
(compiled 2018.05.29 svn.r3508 for OlexSys, GUI svn.r5506)
;
_audit_update_record
;
2018-12-18 deposited with the CCDC.    2019-06-18 downloaded from the CCDC.
;
_cell_angle_alpha 90
_cell_angle_beta 96.975(12)
_cell_angle_gamma 90
_cell_formula_units_Z 4
_cell_length_a 8.8741(11)
_cell_length_b 7.9880(12)
_cell_length_c 21.034(3)
_cell_measurement_reflns_used 1906
_cell_measurement_temperature 293(2)
_cell_measurement_theta_max 25.3730
_cell_measurement_theta_min 4.3250
_cell_volume 1480.0(4)
_computing_cell_refinement 'CrysAlisPro 1.171.38.41 (Rigaku OD, 2015)'
_computing_data_collection 'CrysAlisPro 1.171.38.41 (Rigaku OD, 2015)'
_computing_data_reduction 'CrysAlisPro 1.171.38.41 (Rigaku OD, 2015)'
_computing_molecular_graphics 'Olex2 (Dolomanov et al., 2009)'
_computing_publication_material 'Olex2 (Dolomanov et al., 2009)'
_computing_structure_refinement 'ShelXL (Sheldrick, 2015)'
_computing_structure_solution 'ShelXT (Sheldrick, 2015)'
_diffrn_ambient_temperature 293(2)
_diffrn_detector 'CCD plate'
_diffrn_detector_area_resol_mean 16.1213
_diffrn_detector_type Eos
_diffrn_measured_fraction_theta_full 0.998
_diffrn_measured_fraction_theta_max 0.983
_diffrn_measurement_details
;
List of Runs (angles in degrees, time in seconds):

  # Type    Start    End  Width  t~exp~   \w     \q     \k     \f   Frames
#--------------------------------------------------------------------------
  1  \w    -21.00  23.00   1.00    7.50    --  -16.28 -99.00-120.00   44
  2  \w     -5.00  20.00   1.00    7.50    --   15.49-106.00  48.00   25
  3  \w    -19.00   6.00   1.00    7.50    --  -16.28-106.00  48.00   25
  4  \w    -25.00  23.00   1.00    7.50    --  -16.28 -99.00 150.00   48
  5  \w     23.00  77.00   1.00    7.50    --   15.49  57.00 150.00   54
  6  \w     36.00  87.00   1.00    7.50    --   15.49 178.00   0.00   51
  7  \w     45.00  86.00   1.00    7.50    --   15.49 178.00  60.00   41
  8  \w    -28.00  -3.00   1.00    7.50    --  -16.28 106.00 147.00   25
;
_diffrn_measurement_device 'four-circle diffractometer'
_diffrn_measurement_device_type 'Xcalibur, Eos, Gemini'
_diffrn_measurement_method '\w scans'
_diffrn_orient_matrix_type 'CrysAlisPro convention (1999,Acta A55,543-557)'
_diffrn_orient_matrix_UB_11 0.0713598000
_diffrn_orient_matrix_UB_12 0.0408703000
_diffrn_orient_matrix_UB_13 0.0046201000
_diffrn_orient_matrix_UB_21 -0.0090756000
_diffrn_orient_matrix_UB_22 0.0247798000
_diffrn_orient_matrix_UB_23 -0.0326403000
_diffrn_orient_matrix_UB_31 -0.0359662000
_diffrn_orient_matrix_UB_32 0.0749377000
_diffrn_orient_matrix_UB_33 0.0082345000
_diffrn_radiation_monochromator graphite
_diffrn_radiation_probe x-ray
_diffrn_radiation_type MoK\a
_diffrn_radiation_wavelength 0.71073
_diffrn_reflns_av_R_equivalents 0.0813
_diffrn_reflns_av_unetI/netI 0.1140
_diffrn_reflns_Laue_measured_fraction_full 0.998
_diffrn_reflns_Laue_measured_fraction_max 0.983
_diffrn_reflns_limit_h_max 11
_diffrn_reflns_limit_h_min -11
_diffrn_reflns_limit_k_max 9
_diffrn_reflns_limit_k_min -10
_diffrn_reflns_limit_l_max 26
_diffrn_reflns_limit_l_min -25
_diffrn_reflns_number 9145
_diffrn_reflns_point_group_measured_fraction_full 0.998
_diffrn_reflns_point_group_measured_fraction_max 0.983
_diffrn_reflns_theta_full 25.242
_diffrn_reflns_theta_max 26.992
_diffrn_reflns_theta_min 3.501
_diffrn_source 'fine-focus sealed X-ray tube'
_diffrn_source_type 'Enhance (Mo) X-ray Source'
_exptl_absorpt_coefficient_mu 5.482
_exptl_absorpt_correction_T_max 1.00000
_exptl_absorpt_correction_T_min 0.24228
_exptl_absorpt_correction_type multi-scan
_exptl_absorpt_process_details
;
CrysAlisPro 1.171.38.41 (Rigaku Oxford Diffraction, 2015)
Empirical absorption correction using spherical harmonics,
 implemented in SCALE3 ABSPACK scaling algorithm.
;
_exptl_crystal_colour 'clear light colourless'
_exptl_crystal_colour_lustre clear
_exptl_crystal_colour_modifier light
_exptl_crystal_colour_primary colourless
_exptl_crystal_density_diffrn 1.769
_exptl_crystal_description block
_exptl_crystal_F_000 776
_exptl_crystal_size_max 0.32
_exptl_crystal_size_mid 0.18
_exptl_crystal_size_min 0.11
_refine_diff_density_max 0.483
_refine_diff_density_min -0.670
_refine_diff_density_rms 0.112
_refine_ls_extinction_method none
_refine_ls_goodness_of_fit_ref 0.998
_refine_ls_hydrogen_treatment mixed
_refine_ls_matrix_type full
_refine_ls_number_parameters 179
_refine_ls_number_reflns 3180
_refine_ls_number_restraints 1
_refine_ls_restrained_S_all 2.249
_refine_ls_R_factor_all 0.1347
_refine_ls_R_factor_gt 0.0611
_refine_ls_shift/su_max 0.001
_refine_ls_shift/su_mean 0.000
_refine_ls_structure_factor_coef Fsqd
_refine_ls_weighting_details 'w=1/[\s^2^(Fo^2^)+(0.0397P)^2^] where P=(Fo^2^+2Fc^2^)/3'
_refine_ls_weighting_scheme calc
_refine_ls_wR_factor_gt 0.1076
_refine_ls_wR_factor_ref 0.1367
_reflns_Friedel_coverage 0.000
_reflns_number_gt 1663
_reflns_number_total 3180
_reflns_threshold_expression 'I > 2\s(I)'
_cod_data_source_file c9ra03403j2.cif
_cod_data_source_block exp_6083
_cod_original_cell_volume 1480.0(3)
_cod_database_code 7232952
_shelx_shelxl_version_number 2017/1
_shelx_space_group_comment
;
The symmetry employed for this shelxl refinement is uniquely defined
by the following loop, which should always be used as a source of
symmetry information in preference to the above space-group names.
They are only intended as comments.
;
_shelx_estimated_absorpt_t_max 0.584
_shelx_estimated_absorpt_t_min 0.273
_reflns_odcompleteness_completeness 99.60
_reflns_odcompleteness_iscentric 1
_reflns_odcompleteness_theta 26.32
_olex2_refinement_description
;
1. Fixed Uiso
 At 1.2 times of:
  All C(H) groups
 At 1.5 times of:
  All C(H,H,H) groups
2. Restrained distances
 Br1-Br2
 4 with sigma of 0.02
3.a Aromatic/amide H refined with riding coordinates:
 C10(H10), C7(H7), C6(H6), C9(H9)
3.b Idealised Me refined as rotating group:
 C4(H4A,H4B,H4C), C11(H11A,H11B,H11C), C12(H12A,H12B,H12C)
;
_olex2_submission_special_instructions 'No special instructions were received'
_oxdiff_exptl_absorpt_empirical_details
;
Empirical correction (ABSPACK) includes:
- Absorption correction using spherical harmonics
- Frame scaling
;
_oxdiff_exptl_absorpt_empirical_full_max 2.984
_oxdiff_exptl_absorpt_empirical_full_min 0.522

loop_
_space_group_symop_operation_xyz
'x, y, z'
'-x+1/2, y+1/2, -z+1/2'
'-x, -y, -z'
'x-1/2, -y-1/2, z-1/2'

loop_
_atom_site_label
_atom_site_type_symbol
_atom_site_fract_x
_atom_site_fract_y
_atom_site_fract_z
_atom_site_U_iso_or_equiv
_atom_site_adp_type
_atom_site_occupancy
_atom_site_site_symmetry_order
_atom_site_calc_flag
_atom_site_refinement_flags_posn
Br1 Br 0.51929(8) 0.24233(9) 0.84705(3) 0.0588(3) Uani 1 1 d D
Br2 Br 1.20065(8) 0.03972(10) 0.84015(4) 0.0662(3) Uani 1 1 d D
O3 O 1.0144(5) 0.5441(6) 0.8387(2) 0.0566(12) Uani 1 1 d .
N1 N 0.8145(5) 0.3291(6) 0.7564(2) 0.0381(12) Uani 1 1 d .
O2 O 0.9287(6) 0.4122(7) 0.9255(2) 0.0703(15) Uani 1 1 d .
C10 C 0.6872(7) 0.3697(8) 0.7178(3) 0.0448(16) Uani 1 1 d .
H10 H 0.601413 0.400369 0.736351 0.054 Uiso 1 1 calc R
C5 C 0.8227(7) 0.3436(7) 0.8229(3) 0.0395(15) Uani 1 1 d .
O1 O 0.7226(7) 0.3665(9) 0.9747(2) 0.106(2) Uani 1 1 d .
C1 C 0.7173(7) 0.3226(8) 0.8615(3) 0.0475(17) Uani 1 1 d .
N2 N 0.8048(7) 0.3197(9) 0.5611(3) 0.0693(18) Uani 1 1 d .
C7 C 0.9380(7) 0.2808(8) 0.6653(3) 0.0517(18) Uani 1 1 d .
H7 H 1.025085 0.247978 0.648123 0.062 Uiso 1 1 calc R
C6 C 0.9404(7) 0.2868(8) 0.7290(3) 0.0449(16) Uani 1 1 d .
H6 H 1.029785 0.261452 0.755012 0.054 Uiso 1 1 calc R
C3 C 0.9672(8) 0.3958(10) 0.8607(3) 0.0508(18) Uani 1 1 d .
C8 C 0.8082(8) 0.3225(8) 0.6240(3) 0.0484(17) Uani 1 1 d .
C9 C 0.6791(7) 0.3677(7) 0.6543(3) 0.0470(17) Uani 1 1 d .
H9 H 0.588707 0.396066 0.629488 0.056 Uiso 1 1 calc R
C2 C 0.7820(9) 0.3659(10) 0.9264(4) 0.065(2) Uani 1 1 d .
C4 C 1.1721(8) 0.5768(10) 0.8540(4) 0.085(3) Uani 1 1 d .
H4A H 1.229264 0.495786 0.833251 0.127 Uiso 1 1 calc GR
H4B H 1.198902 0.569598 0.899572 0.127 Uiso 1 1 calc GR
H4C H 1.194531 0.687052 0.839668 0.127 Uiso 1 1 calc GR
C11 C 0.9389(9) 0.2757(12) 0.5308(4) 0.100(3) Uani 1 1 d .
H11A H 1.025037 0.336754 0.550869 0.149 Uiso 1 1 calc GR
H11B H 0.922138 0.303642 0.486102 0.149 Uiso 1 1 calc GR
H11C H 0.957897 0.157746 0.535480 0.149 Uiso 1 1 calc GR
C12 C 0.6702(10) 0.3597(14) 0.5192(4) 0.117(4) Uani 1 1 d .
H12A H 0.609985 0.260565 0.510793 0.176 Uiso 1 1 calc GR
H12B H 0.697612 0.403388 0.479697 0.176 Uiso 1 1 calc GR
H12C H 0.612671 0.442170 0.539162 0.176 Uiso 1 1 calc GR
H3 H 1.035(5) 0.311(6) 0.860(2) 0.015(13) Uiso 1 1 d .

loop_
_atom_site_aniso_label
_atom_site_aniso_U_11
_atom_site_aniso_U_22
_atom_site_aniso_U_33
_atom_site_aniso_U_23
_atom_site_aniso_U_13
_atom_site_aniso_U_12
Br1 0.0382(4) 0.0790(6) 0.0612(5) -0.0018(4) 0.0141(4) -0.0095(4)
Br2 0.0372(5) 0.0683(5) 0.0918(6) 0.0048(4) 0.0023(4) 0.0002(4)
O3 0.034(3) 0.052(3) 0.082(3) -0.005(3) 0.000(3) -0.007(2)
N1 0.025(3) 0.046(3) 0.044(3) -0.002(2) 0.007(3) 0.001(2)
O2 0.055(3) 0.110(4) 0.045(3) -0.020(3) 0.001(3) -0.014(3)
C10 0.022(4) 0.062(4) 0.052(4) -0.004(3) 0.013(3) 0.002(3)
C5 0.023(3) 0.049(4) 0.045(4) -0.008(3) 0.000(3) -0.003(3)
O1 0.089(4) 0.189(7) 0.042(3) -0.025(3) 0.018(3) -0.025(5)
C1 0.028(4) 0.058(4) 0.055(4) -0.001(3) -0.002(3) 0.008(3)
N2 0.053(4) 0.115(5) 0.039(3) -0.007(3) 0.004(3) -0.002(4)
C7 0.029(4) 0.079(5) 0.049(4) -0.003(4) 0.014(3) 0.010(4)
C6 0.021(3) 0.061(5) 0.050(4) 0.006(3) -0.002(3) 0.013(3)
C3 0.044(4) 0.055(5) 0.054(4) -0.003(4) 0.005(4) 0.008(4)
C8 0.045(4) 0.055(4) 0.046(4) -0.003(3) 0.010(4) -0.004(4)
C9 0.023(3) 0.058(4) 0.059(4) 0.003(3) -0.001(3) -0.002(3)
C2 0.047(5) 0.092(6) 0.052(5) -0.018(4) -0.002(4) -0.008(4)
C4 0.045(5) 0.075(6) 0.132(7) -0.008(5) 0.004(5) -0.029(4)
C11 0.092(7) 0.157(10) 0.056(5) -0.011(5) 0.035(5) -0.002(7)
C12 0.084(7) 0.210(12) 0.052(5) -0.011(6) -0.009(5) 0.009(8)

loop_
_atom_type_symbol
_atom_type_description
_atom_type_scat_dispersion_real
_atom_type_scat_dispersion_imag
_atom_type_scat_source
C C 0.0033 0.0016 'International Tables Vol C Tables 4.2.6.8 and 6.1.1.4'
H H 0.0000 0.0000 'International Tables Vol C Tables 4.2.6.8 and 6.1.1.4'
Br Br -0.2901 2.4595 'International Tables Vol C Tables 4.2.6.8 and 6.1.1.4'
N N 0.0061 0.0033 'International Tables Vol C Tables 4.2.6.8 and 6.1.1.4'
O O 0.0106 0.0060 'International Tables Vol C Tables 4.2.6.8 and 6.1.1.4'

loop_
_geom_angle_atom_site_label_1
_geom_angle_atom_site_label_2
_geom_angle_atom_site_label_3
_geom_angle
C3 O3 C4 114.8(6)
C10 N1 C5 121.5(5)
C10 N1 C6 118.4(5)
C6 N1 C5 119.9(5)
C2 O2 C3 108.9(5)
N1 C10 H10 118.6
C9 C10 N1 122.8(5)
C9 C10 H10 118.6
N1 C5 C3 119.7(5)
C1 C5 N1 130.5(6)
C1 C5 C3 109.7(6)
C5 C1 Br1 132.0(5)
C5 C1 C2 108.5(6)
C2 C1 Br1 119.5(5)
C8 N2 C11 121.4(7)
C8 N2 C12 121.9(6)
C12 N2 C11 116.7(6)
C6 C7 H7 119.1
C6 C7 C8 121.8(6)
C8 C7 H7 119.1
N1 C6 H6 119.4
C7 C6 N1 121.3(6)
C7 C6 H6 119.4
O3 C3 O2 111.0(6)
O3 C3 C5 110.2(6)
O3 C3 H3 115(3)
O2 C3 C5 103.9(5)
O2 C3 H3 108(3)
C5 C3 H3 109(3)
N2 C8 C7 122.4(6)
N2 C8 C9 122.1(7)
C7 C8 C9 115.5(6)
C10 C9 C8 120.3(6)
C10 C9 H9 119.8
C8 C9 H9 119.8
O2 C2 C1 108.8(6)
O1 C2 O2 122.1(7)
O1 C2 C1 129.1(7)
O3 C4 H4A 109.5
O3 C4 H4B 109.5
O3 C4 H4C 109.5
H4A C4 H4B 109.5
H4A C4 H4C 109.5
H4B C4 H4C 109.5
N2 C11 H11A 109.5
N2 C11 H11B 109.5
N2 C11 H11C 109.5
H11A C11 H11B 109.5
H11A C11 H11C 109.5
H11B C11 H11C 109.5
N2 C12 H12A 109.5
N2 C12 H12B 109.5
N2 C12 H12C 109.5
H12A C12 H12B 109.5
H12A C12 H12C 109.5
H12B C12 H12C 109.5

loop_
_geom_bond_atom_site_label_1
_geom_bond_atom_site_label_2
_geom_bond_distance
Br1 C1 1.861(7)
O3 C3 1.356(8)
O3 C4 1.422(7)
N1 C10 1.348(7)
N1 C5 1.398(7)
N1 C6 1.361(7)
O2 C3 1.452(7)
O2 C2 1.355(8)
C10 H10 0.9300
C10 C9 1.329(8)
C5 C1 1.321(8)
C5 C3 1.483(9)
O1 C2 1.201(8)
C1 C2 1.456(9)
N2 C8 1.320(8)
N2 C11 1.459(9)
N2 C12 1.431(9)
C7 H7 0.9300
C7 C6 1.337(8)
C7 C8 1.397(8)
C6 H6 0.9300
C3 H3 0.90(5)
C8 C9 1.423(8)
C9 H9 0.9300
C4 H4A 0.9600
C4 H4B 0.9600
C4 H4C 0.9600
C11 H11A 0.9600
C11 H11B 0.9600
C11 H11C 0.9600
C12 H12A 0.9600
C12 H12B 0.9600
C12 H12C 0.9600
